data_4029921
loop_
_publ_author_name
'Garg, Parul'
'Chaudhary, Shweta'
'Milton, Marilyn D.'

_publ_section_title
;
 Synthesis of 2-Aryl/Heteroaryloxazolines from Nitriles under Metal- and
 Catalyst-Free Conditions and Evaluation of Their Antioxidant Activities.
;
_journal_issue 18
_journal_name_full 'The Journal of organic chemistry'
_journal_page_first 8668
_journal_page_last 8677
_journal_paper_doi 10.1021/jo501430p
_journal_volume 79
_journal_year 2014
_chemical_formula_moiety 'C18 H16 N2 O'
_chemical_formula_sum 'C18 H16 N2 O'
_chemical_formula_weight 276.33
_chemical_name_systematic
; 
 ? 
;
_space_group_IT_number 14
_symmetry_cell_setting monoclinic
_symmetry_space_group_name_Hall '-P 2ybc'
_symmetry_space_group_name_H-M 'P 1 21/c 1'
_atom_sites_solution_hydrogens geom
_atom_sites_solution_primary direct
_atom_sites_solution_secondary difmap
_audit_creation_method SHELXL-97
_cell_angle_alpha 90.00
_cell_angle_beta 94.37(5)
_cell_angle_gamma 90.00
_cell_formula_units_Z 4
_cell_length_a 9.594(6)
_cell_length_b 11.315(7)
_cell_length_c 13.443(7)
_cell_measurement_temperature 298(2)
_cell_volume 1455.1(15)
_computing_structure_refinement 'SHELXL-97 (Sheldrick, 1997)'
_computing_structure_solution 'SHELXS-97 (Sheldrick, 1990)'
_diffrn_ambient_temperature 298(2)
_diffrn_measured_fraction_theta_full 0.967
_diffrn_measured_fraction_theta_max 0.967
_diffrn_radiation_monochromator graphite
_diffrn_radiation_source 'fine-focus sealed tube'
_diffrn_radiation_type MoK\a
_diffrn_radiation_wavelength 0.71073
_diffrn_reflns_av_R_equivalents 0.0994
_diffrn_reflns_av_sigmaI/netI 0.0965
_diffrn_reflns_limit_h_max 11
_diffrn_reflns_limit_h_min -11
_diffrn_reflns_limit_k_max 13
_diffrn_reflns_limit_k_min -13
_diffrn_reflns_limit_l_max 15
_diffrn_reflns_limit_l_min -10
_diffrn_reflns_number 6479
_diffrn_reflns_theta_full 25.00
_diffrn_reflns_theta_max 25.00
_diffrn_reflns_theta_min 3.10
_exptl_absorpt_coefficient_mu 0.079
_exptl_absorpt_correction_T_max 0.9905
_exptl_absorpt_correction_T_min 0.9828
_exptl_absorpt_correction_type multi-scan
_exptl_absorpt_process_details sadabs
_exptl_crystal_density_diffrn 1.261
_exptl_crystal_density_method 'not measured'
_exptl_crystal_F_000 584
_exptl_crystal_size_max 0.22
_exptl_crystal_size_mid 0.18
_exptl_crystal_size_min 0.12
_refine_diff_density_max 0.206
_refine_diff_density_min -0.177
_refine_diff_density_rms 0.049
_refine_ls_extinction_method none
_refine_ls_goodness_of_fit_ref 0.941
_refine_ls_hydrogen_treatment constr
_refine_ls_matrix_type full
_refine_ls_number_parameters 190
_refine_ls_number_reflns 2477
_refine_ls_number_restraints 0
_refine_ls_restrained_S_all 0.941
_refine_ls_R_factor_all 0.1413
_refine_ls_R_factor_gt 0.0771
_refine_ls_shift/su_max 0.002
_refine_ls_shift/su_mean 0.001
_refine_ls_structure_factor_coef Fsqd
_refine_ls_weighting_details 'calc w=1/[\s^2^(Fo^2^)+(0.1058P)^2^+0.0000P] where P=(Fo^2^+2Fc^2^)/3'
_refine_ls_weighting_scheme calc
_refine_ls_wR_factor_gt 0.1904
_refine_ls_wR_factor_ref 0.2395
_reflns_number_gt 1190
_reflns_number_total 2477
_reflns_threshold_expression >2sigma(I)
_cod_data_source_file jo501430p_si_003.cif
_cod_data_source_block shelxl
_cod_depositor_comments 'Adding full bibliography for 4029919--4029921.cif.'
_cod_original_sg_symbol_H-M 'P 21/c'
_cod_database_code 4029921

loop_
_symmetry_equiv_pos_as_xyz
'x, y, z'
'-x, y+1/2, -z+1/2'
'-x, -y, -z'
'x, -y-1/2, z-1/2'

loop_
_atom_site_label
_atom_site_type_symbol
_atom_site_fract_x
_atom_site_fract_y
_atom_site_fract_z
_atom_site_U_iso_or_equiv
_atom_site_adp_type
_atom_site_occupancy
_atom_site_symmetry_multiplicity
_atom_site_calc_flag
_atom_site_refinement_flags
O1 O 0.4224(3) -0.1932(2) -0.05594(17) 0.0872(9) Uani 1 1 d .
N1 N 0.1479(3) 0.2248(2) 0.2595(2) 0.0749(9) Uani 1 1 d .
N2 N 0.2231(3) -0.2943(2) -0.0747(2) 0.0812(10) Uani 1 1 d .
C1 C 0.4541(5) -0.2889(3) -0.1234(3) 0.0917(13) Uani 1 1 d .
H1A H 0.5293 -0.3381 -0.0944 0.110 Uiso 1 1 calc R
H1B H 0.4799 -0.2582 -0.1868 0.110 Uiso 1 1 calc R
C2 C 0.3190(5) -0.3564(4) -0.1356(3) 0.1054(14) Uani 1 1 d .
H2A H 0.2830 -0.3574 -0.2051 0.126 Uiso 1 1 calc R
H2B H 0.3324 -0.4373 -0.1129 0.126 Uiso 1 1 calc R
C3 C 0.2905(4) -0.2076(3) -0.0344(2) 0.0626(9) Uani 1 1 d .
C4 C 0.2342(4) -0.1213(3) 0.0308(2) 0.0595(9) Uani 1 1 d .
C5 C 0.1024(4) -0.1369(3) 0.0646(2) 0.0720(10) Uani 1 1 d .
H5 H 0.0515 -0.2047 0.0469 0.086 Uiso 1 1 calc R
C6 C 0.0468(4) -0.0539(3) 0.1233(2) 0.0692(10) Uani 1 1 d .
H6 H -0.0425 -0.0653 0.1440 0.083 Uiso 1 1 calc R
C7 C 0.1198(4) 0.0468(3) 0.1526(2) 0.0663(10) Uani 1 1 d .
C8 C 0.2508(4) 0.0620(3) 0.1211(3) 0.0806(11) Uani 1 1 d .
H8 H 0.3020 0.1293 0.1397 0.097 Uiso 1 1 calc R
C9 C 0.3070(4) -0.0217(3) 0.0619(2) 0.0705(10) Uani 1 1 d .
H9 H 0.3969 -0.0106 0.0423 0.085 Uiso 1 1 calc R
C10 C 0.0528(4) 0.1374(3) 0.2156(3) 0.0815(11) Uani 1 1 d .
H10A H -0.0203 0.1773 0.1747 0.098 Uiso 1 1 calc R
H10B H 0.0090 0.0969 0.2687 0.098 Uiso 1 1 calc R
C11 C 0.2315(5) 0.2114(4) 0.3455(3) 0.0946(14) Uani 1 1 d .
H11 H 0.2284 0.1479 0.3892 0.113 Uiso 1 1 calc R
C12 C 0.3181(5) 0.3030(4) 0.3574(3) 0.0992(14) Uani 1 1 d .
H12 H 0.3844 0.3139 0.4107 0.119 Uiso 1 1 calc R
C13 C 0.2933(4) 0.3807(3) 0.2762(2) 0.0754(11) Uani 1 1 d .
C14 C 0.1860(4) 0.3291(3) 0.2147(2) 0.0672(10) Uani 1 1 d .
C15 C 0.1329(4) 0.3814(3) 0.1280(2) 0.0762(11) Uani 1 1 d .
H15 H 0.0617 0.3457 0.0879 0.091 Uiso 1 1 calc R
C16 C 0.1876(5) 0.4874(3) 0.1024(3) 0.0842(11) Uani 1 1 d .
H16 H 0.1522 0.5245 0.0441 0.101 Uiso 1 1 calc R
C17 C 0.2941(5) 0.5411(4) 0.1605(3) 0.0949(13) Uani 1 1 d .
H17 H 0.3307 0.6126 0.1406 0.114 Uiso 1 1 calc R
C18 C 0.3457(4) 0.4892(4) 0.2471(3) 0.0920(13) Uani 1 1 d .
H18 H 0.4162 0.5263 0.2869 0.110 Uiso 1 1 calc R

loop_
_atom_site_aniso_label
_atom_site_aniso_U_11
_atom_site_aniso_U_22
_atom_site_aniso_U_33
_atom_site_aniso_U_23
_atom_site_aniso_U_13
_atom_site_aniso_U_12
O1 0.088(2) 0.0795(17) 0.0947(17) -0.0263(12) 0.0137(16) -0.0070(14)
N1 0.093(2) 0.0731(19) 0.0607(17) -0.0058(14) 0.0181(16) 0.0064(17)
N2 0.084(2) 0.0728(19) 0.088(2) -0.0236(15) 0.0144(17) -0.0239(16)
C1 0.103(4) 0.072(2) 0.102(3) -0.024(2) 0.016(2) 0.010(2)
C2 0.118(4) 0.087(3) 0.115(3) -0.039(2) 0.033(3) -0.011(3)
C3 0.066(3) 0.060(2) 0.0624(19) 0.0056(15) 0.0045(18) -0.0030(17)
C4 0.069(3) 0.0533(18) 0.0554(17) 0.0091(14) -0.0005(16) -0.0093(16)
C5 0.082(3) 0.066(2) 0.068(2) 0.0021(17) 0.0070(19) -0.016(2)
C6 0.071(3) 0.072(2) 0.067(2) 0.0065(17) 0.0210(17) -0.0099(18)
C7 0.088(3) 0.0543(18) 0.0570(18) 0.0080(14) 0.0080(17) 0.0009(18)
C8 0.075(3) 0.065(2) 0.104(3) -0.0164(18) 0.026(2) -0.0180(19)
C9 0.058(2) 0.064(2) 0.090(2) -0.0128(17) 0.0110(18) -0.0074(17)
C10 0.088(3) 0.067(2) 0.091(2) -0.0008(18) 0.025(2) -0.004(2)
C11 0.130(4) 0.084(3) 0.069(3) 0.003(2) 0.004(3) 0.028(3)
C12 0.113(4) 0.107(3) 0.076(3) -0.018(2) -0.011(2) 0.028(3)
C13 0.080(3) 0.080(2) 0.065(2) -0.0199(19) -0.0003(19) 0.016(2)
C14 0.084(3) 0.066(2) 0.0535(18) -0.0138(16) 0.0146(18) 0.0052(18)
C15 0.091(3) 0.076(2) 0.062(2) -0.0084(17) 0.0067(19) 0.000(2)
C16 0.097(3) 0.085(3) 0.072(2) -0.005(2) 0.010(2) 0.003(2)
C17 0.114(4) 0.075(3) 0.097(3) -0.009(2) 0.018(3) 0.000(2)
C18 0.076(3) 0.084(3) 0.114(3) -0.033(2) 0.001(2) -0.008(2)

loop_
_atom_type_symbol
_atom_type_description
_atom_type_scat_dispersion_real
_atom_type_scat_dispersion_imag
_atom_type_scat_source
C C 0.0033 0.0016 'International Tables Vol C Tables 4.2.6.8 and 6.1.1.4'
H H 0.0000 0.0000 'International Tables Vol C Tables 4.2.6.8 and 6.1.1.4'
N N 0.0061 0.0033 'International Tables Vol C Tables 4.2.6.8 and 6.1.1.4'
O O 0.0106 0.0060 'International Tables Vol C Tables 4.2.6.8 and 6.1.1.4'

loop_
_geom_angle_atom_site_label_1
_geom_angle_atom_site_label_2
_geom_angle_atom_site_label_3
_geom_angle
C3 O1 C1 106.9(3)
C11 N1 C14 107.8(3)
C11 N1 C10 125.7(3)
C14 N1 C10 125.9(3)
C3 N2 C2 106.8(3)
O1 C1 C2 103.1(3)
O1 C1 H1A 111.1
C2 C1 H1A 111.1
O1 C1 H1B 111.1
C2 C1 H1B 111.1
H1A C1 H1B 109.1
N2 C2 C1 105.6(3)
N2 C2 H2A 110.6
C1 C2 H2A 110.6
N2 C2 H2B 110.6
C1 C2 H2B 110.6
H2A C2 H2B 108.8
N2 C3 O1 117.6(3)
N2 C3 C4 125.3(3)
O1 C3 C4 117.1(3)
C9 C4 C5 117.4(3)
C9 C4 C3 122.3(3)
C5 C4 C3 120.3(3)
C6 C5 C4 120.6(3)
C6 C5 H5 119.7
C4 C5 H5 119.7
C5 C6 C7 121.5(3)
C5 C6 H6 119.2
C7 C6 H6 119.2
C8 C7 C6 118.3(3)
C8 C7 C10 122.1(3)
C6 C7 C10 119.6(3)
C7 C8 C9 120.2(3)
C7 C8 H8 119.9
C9 C8 H8 119.9
C8 C9 C4 121.9(3)
C8 C9 H9 119.0
C4 C9 H9 119.0
N1 C10 C7 114.4(3)
N1 C10 H10A 108.7
C7 C10 H10A 108.7
N1 C10 H10B 108.7
C7 C10 H10B 108.7
H10A C10 H10B 107.6
C12 C11 N1 109.7(4)
C12 C11 H11 125.2
N1 C11 H11 125.2
C11 C12 C13 109.1(4)
C11 C12 H12 125.5
C13 C12 H12 125.5
C18 C13 C14 117.8(3)
C18 C13 C12 136.4(4)
C14 C13 C12 105.7(4)
C15 C14 N1 130.1(3)
C15 C14 C13 122.2(3)
N1 C14 C13 107.8(3)
C16 C15 C14 118.0(3)
C16 C15 H15 121.0
C14 C15 H15 121.0
C15 C16 C17 121.8(4)
C15 C16 H16 119.1
C17 C16 H16 119.1
C18 C17 C16 119.9(4)
C18 C17 H17 120.0
C16 C17 H17 120.0
C17 C18 C13 120.3(4)
C17 C18 H18 119.9
C13 C18 H18 119.9

loop_
_geom_bond_atom_site_label_1
_geom_bond_atom_site_label_2
_geom_bond_distance
O1 C3 1.329(4)
O1 C1 1.459(4)
N1 C11 1.365(5)
N1 C14 1.387(4)
N1 C10 1.441(4)
N2 C3 1.273(4)
N2 C2 1.458(5)
C1 C2 1.503(6)
C1 H1A 0.9700
C1 H1B 0.9700
C2 H2A 0.9700
C2 H2B 0.9700
C3 C4 1.445(4)
C4 C9 1.374(4)
C4 C5 1.387(4)
C5 C6 1.361(4)
C5 H5 0.9300
C6 C7 1.379(4)
C6 H6 0.9300
C7 C8 1.368(5)
C7 C10 1.504(4)
C8 C9 1.373(4)
C8 H8 0.9300
C9 H9 0.9300
C10 H10A 0.9700
C10 H10B 0.9700
C11 C12 1.330(6)
C11 H11 0.9300
C12 C13 1.408(5)
C12 H12 0.9300
C13 C18 1.394(5)
C13 C14 1.398(5)
C14 C15 1.370(4)
C15 C16 1.364(5)
C15 H15 0.9300
C16 C17 1.379(5)
C16 H16 0.9300
C17 C18 1.363(5)
C17 H17 0.9300
C18 H18 0.9300

loop_
_geom_torsion_atom_site_label_1
_geom_torsion_atom_site_label_2
_geom_torsion_atom_site_label_3
_geom_torsion_atom_site_label_4
_geom_torsion
C3 O1 C1 C2 0.5(4)
C3 N2 C2 C1 -0.4(5)
O1 C1 C2 N2 -0.1(4)
C2 N2 C3 O1 0.8(4)
C2 N2 C3 C4 178.8(3)
C1 O1 C3 N2 -0.8(4)
C1 O1 C3 C4 -179.0(3)
N2 C3 C4 C9 -171.6(3)
O1 C3 C4 C9 6.4(5)
N2 C3 C4 C5 8.4(5)
O1 C3 C4 C5 -173.6(3)
C9 C4 C5 C6 2.3(5)
C3 C4 C5 C6 -177.7(3)
C4 C5 C6 C7 -1.2(5)
C5 C6 C7 C8 0.2(5)
C5 C6 C7 C10 178.6(3)
C6 C7 C8 C9 -0.2(5)
C10 C7 C8 C9 -178.6(3)
C7 C8 C9 C4 1.3(5)
C5 C4 C9 C8 -2.3(5)
C3 C4 C9 C8 177.7(3)
C11 N1 C10 C7 -83.1(4)
C14 N1 C10 C7 86.5(4)
C8 C7 C10 N1 -14.4(5)
C6 C7 C10 N1 167.2(3)
C14 N1 C11 C12 1.0(4)
C10 N1 C11 C12 172.2(3)
N1 C11 C12 C13 -0.5(5)
C11 C12 C13 C18 178.5(4)
C11 C12 C13 C14 -0.2(5)
C11 N1 C14 C15 -179.5(3)
C10 N1 C14 C15 9.4(6)
C11 N1 C14 C13 -1.1(4)
C10 N1 C14 C13 -172.3(3)
C18 C13 C14 C15 0.3(5)
C12 C13 C14 C15 179.3(3)
C18 C13 C14 N1 -178.2(3)
C12 C13 C14 N1 0.8(4)
N1 C14 C15 C16 178.0(3)
C13 C14 C15 C16 -0.2(5)
C14 C15 C16 C17 0.6(5)
C15 C16 C17 C18 -1.2(6)
C16 C17 C18 C13 1.3(6)
C14 C13 C18 C17 -0.9(5)
C12 C13 C18 C17 -179.5(4)
